data_7120758
loop_
_publ_author_name
'Maity, Saurabh'
'Karmakar, Ujjwal'
'Samanta, Rajarshi'

_publ_section_title
;
 Regiocontrolled Direct C4 and C2-Methyl Thiolation of Indoles under
 Rhodium Catalyzed Mild Conditions
;
_journal_name_full 'Chem. Commun.'
_journal_paper_doi 10.1039/C7CC07086A
_journal_year 2017
_chemical_formula_moiety 'C24 H21 F N2 O S'
_chemical_formula_sum 'C24 H21 F N2 O S'
_chemical_formula_weight 404.49
_chemical_name_systematic
;
 ?
;
_space_group_IT_number 14
_symmetry_cell_setting monoclinic
_symmetry_space_group_name_Hall '-P 2yn'
_symmetry_space_group_name_H-M 'P 1 21/n 1'
_atom_sites_solution_hydrogens geom
_atom_sites_solution_primary direct
_atom_sites_solution_secondary difmap
_audit_creation_method SHELXL-97
_audit_update_record
;
2017-08-21 deposited with the CCDC.
2017-10-11 downloaded from the CCDC.
;
_cell_angle_alpha 90.000(5)
_cell_angle_beta 95.937(5)
_cell_angle_gamma 90.000(5)
_cell_formula_units_Z 4
_cell_length_a 11.035(5)
_cell_length_b 5.298(5)
_cell_length_c 35.455(5)
_cell_measurement_reflns_used 2396
_cell_measurement_temperature 100(2)
_cell_measurement_theta_max 28.43
_cell_measurement_theta_min 3.3
_cell_volume 2062(2)
_computing_cell_refinement 'Bruker SMART'
_computing_data_collection 'Bruker SMART APEX'
_computing_data_reduction 'Bruker SAINT PLUS'
_computing_molecular_graphics 'Ortep-3 for Windows (Farrugia, 1997)'
_computing_publication_material 'WinGX publication routines (Farrugia, 1999)'
_computing_structure_refinement 'SHELXL-97 (Sheldrick, 1997)'
_computing_structure_solution 'SIR97(Altomare, et. al. 1999)'
_diffrn_ambient_temperature 100(2)
_diffrn_measured_fraction_theta_full 0.990
_diffrn_measured_fraction_theta_max 0.990
_diffrn_measurement_device_type 'CCD area detector'
_diffrn_measurement_method 'phi and omega scans'
_diffrn_radiation_monochromator graphite
_diffrn_radiation_source 'fine-focus sealed tube'
_diffrn_radiation_type MoK\a
_diffrn_radiation_wavelength 0.71069
_diffrn_reflns_av_R_equivalents 0.0983
_diffrn_reflns_av_sigmaI/netI 0.0796
_diffrn_reflns_limit_h_max 14
_diffrn_reflns_limit_h_min -11
_diffrn_reflns_limit_k_max 7
_diffrn_reflns_limit_k_min -7
_diffrn_reflns_limit_l_max 42
_diffrn_reflns_limit_l_min -47
_diffrn_reflns_number 28040
_diffrn_reflns_theta_full 28.43
_diffrn_reflns_theta_max 28.43
_diffrn_reflns_theta_min 3.27
_exptl_absorpt_coefficient_mu 0.183
_exptl_absorpt_correction_T_max 0.982
_exptl_absorpt_correction_T_min 0.978
_exptl_absorpt_correction_type empirical
_exptl_absorpt_process_details SADABS
_exptl_crystal_colour white
_exptl_crystal_density_diffrn 1.303
_exptl_crystal_density_method 'not measured'
_exptl_crystal_description block
_exptl_crystal_F_000 848
_exptl_crystal_size_max 0.20
_exptl_crystal_size_mid 0.10
_exptl_crystal_size_min 0.10
_refine_diff_density_max 0.285
_refine_diff_density_min -0.293
_refine_diff_density_rms 0.041
_refine_ls_extinction_method none
_refine_ls_goodness_of_fit_ref 0.932
_refine_ls_hydrogen_treatment mixed
_refine_ls_matrix_type full
_refine_ls_number_parameters 268
_refine_ls_number_reflns 5136
_refine_ls_number_restraints 0
_refine_ls_restrained_S_all 0.932
_refine_ls_R_factor_all 0.1529
_refine_ls_R_factor_gt 0.0597
_refine_ls_shift/su_max 0.000
_refine_ls_shift/su_mean 0.000
_refine_ls_structure_factor_coef Fsqd
_refine_ls_weighting_details 'calc w=1/[\s^2^(Fo^2^)+(0.0515P)^2^+1.0563P] where P=(Fo^2^+2Fc^2^)/3'
_refine_ls_weighting_scheme calc
_refine_ls_wR_factor_gt 0.1211
_refine_ls_wR_factor_ref 0.1580
_reflns_number_gt 2396
_reflns_number_total 5136
_reflns_threshold_expression >2sigma(I)
_cod_data_source_file c7cc07086a2.cif
_cod_data_source_block sm180
_cod_depositor_comments
;
The following automatic conversions were performed:

'_symmetry_cell_setting' value 'Monoclinic' changed to 'monoclinic'
according to
/home/data/users/saulius/crontab/automatic-downloads/rss-feeds/RSC/lib/dictionaries/cif_core.dic
dictionary named 'cif_core.dic' version 2.4.2 from 2011-04-26.

Automatic conversion script
Id: cif_fix_values 4973 2017-02-22 13:04:09Z antanas 
;
_cod_original_sg_symbol_H-M p21/n
_cod_database_code 7120758

loop_
_symmetry_equiv_pos_as_xyz
'x, y, z'
'-x+1/2, y+1/2, -z+1/2'
'-x, -y, -z'
'x-1/2, -y-1/2, z-1/2'

loop_
_atom_site_label
_atom_site_type_symbol
_atom_site_fract_x
_atom_site_fract_y
_atom_site_fract_z
_atom_site_U_iso_or_equiv
_atom_site_adp_type
_atom_site_occupancy
_atom_site_symmetry_multiplicity
_atom_site_calc_flag
_atom_site_refinement_flags
S1 S 0.13713(7) 0.76056(16) 0.13213(3) 0.0743(3) Uani 1 1 d .
N1 N 0.4492(2) 0.5753(5) 0.19506(6) 0.0631(7) Uani 1 1 d .
F1 F 0.02675(15) 0.6446(4) 0.05394(5) 0.0983(7) Uani 1 1 d .
C21 C 0.2765(2) 0.3548(5) 0.11244(7) 0.0471(6) Uani 1 1 d .
O1 O 0.44003(19) 0.6589(5) 0.23269(5) 0.0879(7) Uani 1 1 d .
C13 C 0.5875(3) -0.0079(5) 0.06594(7) 0.0577(7) Uani 1 1 d .
N2 N 0.4098(2) 0.0481(4) 0.10170(6) 0.0610(6) Uani 1 1 d .
C11 C 0.3110(2) 0.1808(5) 0.08546(7) 0.0505(7) Uani 1 1 d .
C20 C 0.3608(2) 0.3227(5) 0.14579(7) 0.0528(7) Uani 1 1 d .
C22 C 0.3589(3) 0.4369(6) 0.18357(7) 0.0618(8) Uani 1 1 d .
C7 C 0.1772(2) 0.5178(5) 0.10208(8) 0.0549(7) Uani 1 1 d .
C19 C 0.4389(3) 0.1394(6) 0.13746(8) 0.0624(8) Uani 1 1 d .
C1 C -0.0046(2) 0.6664(5) 0.14699(8) 0.0558(7) Uani 1 1 d .
C8 C 0.1210(2) 0.4881(7) 0.06561(9) 0.0658(8) Uani 1 1 d .
C12 C 0.4820(3) -0.1317(6) 0.08231(9) 0.0749(9) Uani 1 1 d .
H12A H 0.4301 -0.2126 0.0621 0.090 Uiso 1 1 calc R
H12B H 0.5127 -0.2616 0.1001 0.090 Uiso 1 1 calc R
C14 C 0.5714(3) 0.1980(6) 0.04219(9) 0.0708(9) Uani 1 1 d .
H14 H 0.4933 0.2609 0.0359 0.085 Uiso 1 1 calc R
C9 C 0.1525(3) 0.3122(7) 0.04021(8) 0.0726(9) Uani 1 1 d .
H9 H 0.1080 0.2985 0.0166 0.087 Uiso 1 1 calc R
C15 C 0.6680(3) 0.3122(6) 0.02769(9) 0.0759(9) Uani 1 1 d .
H15 H 0.6548 0.4514 0.0118 0.091 Uiso 1 1 calc R
C3 C -0.1834(3) 0.4132(6) 0.14630(8) 0.0699(8) Uani 1 1 d .
H3 H -0.2277 0.2724 0.1373 0.084 Uiso 1 1 calc R
C4 C -0.2304(3) 0.5698(7) 0.17145(9) 0.0738(9) Uani 1 1 d .
H4 H -0.3066 0.5380 0.1794 0.089 Uiso 1 1 calc R
C10 C 0.2491(3) 0.1572(6) 0.04954(8) 0.0643(8) Uani 1 1 d .
H10 H 0.2730 0.0390 0.0324 0.077 Uiso 1 1 calc R
C6 C -0.0511(3) 0.8225(6) 0.17278(9) 0.0800(10) Uani 1 1 d .
H6 H -0.0064 0.9617 0.1822 0.096 Uiso 1 1 calc R
C2 C -0.0706(2) 0.4603(6) 0.13395(8) 0.0647(8) Uani 1 1 d .
H2 H -0.0397 0.3514 0.1167 0.078 Uiso 1 1 calc R
C5 C -0.1643(3) 0.7736(7) 0.18481(10) 0.0887(11) Uani 1 1 d .
H5 H -0.1955 0.8812 0.2022 0.106 Uiso 1 1 calc R
C18 C 0.7043(3) -0.0967(7) 0.07431(9) 0.0786(10) Uani 1 1 d .
H18 H 0.7187 -0.2366 0.0900 0.094 Uiso 1 1 calc R
C17 C 0.8015(3) 0.0232(9) 0.05927(11) 0.0923(12) Uani 1 1 d .
H17 H 0.8804 -0.0368 0.0652 0.111 Uiso 1 1 calc R
C16 C 0.7824(3) 0.2238(8) 0.03632(10) 0.0848(11) Uani 1 1 d .
H16 H 0.8477 0.3016 0.0264 0.102 Uiso 1 1 calc R
C23 C 0.2555(3) 0.3734(9) 0.20630(9) 0.1108(15) Uani 1 1 d .
H23A H 0.2839 0.2613 0.2266 0.166 Uiso 1 1 calc R
H23B H 0.1916 0.2928 0.1902 0.166 Uiso 1 1 calc R
H23C H 0.2249 0.5253 0.2166 0.166 Uiso 1 1 calc R
C24 C 0.5347(3) 0.8297(8) 0.24341(9) 0.1022(13) Uani 1 1 d .
H24A H 0.6117 0.7470 0.2425 0.153 Uiso 1 1 calc R
H24B H 0.5280 0.8879 0.2688 0.153 Uiso 1 1 calc R
H24C H 0.5290 0.9708 0.2263 0.153 Uiso 1 1 calc R
H30 H 0.503(2) 0.065(5) 0.1530(8) 0.069(9) Uiso 1 1 d .

loop_
_atom_site_aniso_label
_atom_site_aniso_U_11
_atom_site_aniso_U_22
_atom_site_aniso_U_33
_atom_site_aniso_U_23
_atom_site_aniso_U_13
_atom_site_aniso_U_12
S1 0.0668(5) 0.0589(5) 0.1035(6) -0.0148(5) 0.0388(4) -0.0118(4)
N1 0.0603(14) 0.0900(19) 0.0401(12) -0.0085(12) 0.0102(10) -0.0051(14)
F1 0.0646(11) 0.1312(18) 0.0985(14) 0.0188(13) 0.0061(10) 0.0255(11)
C21 0.0489(15) 0.0502(15) 0.0443(14) 0.0020(13) 0.0155(11) -0.0099(13)
O1 0.0803(15) 0.137(2) 0.0481(11) -0.0289(13) 0.0157(10) -0.0266(14)
C13 0.0683(19) 0.0547(18) 0.0512(16) -0.0078(14) 0.0105(13) 0.0149(15)
N2 0.0709(15) 0.0599(15) 0.0543(15) 0.0015(12) 0.0163(11) 0.0089(13)
C11 0.0512(15) 0.0539(17) 0.0484(15) 0.0029(13) 0.0143(12) -0.0066(13)
C20 0.0531(15) 0.0635(19) 0.0436(15) 0.0018(13) 0.0141(12) -0.0103(14)
C22 0.0599(17) 0.084(2) 0.0434(15) -0.0038(15) 0.0147(13) -0.0130(17)
C7 0.0458(14) 0.0611(18) 0.0611(17) 0.0008(14) 0.0207(12) -0.0093(14)
C19 0.0644(19) 0.075(2) 0.0483(17) 0.0130(16) 0.0094(14) 0.0060(17)
C1 0.0535(16) 0.0491(16) 0.0675(17) 0.0052(14) 0.0196(13) 0.0020(14)
C8 0.0437(15) 0.088(2) 0.0664(19) 0.0114(18) 0.0074(14) 0.0043(16)
C12 0.091(2) 0.0535(19) 0.084(2) 0.0001(17) 0.0263(18) 0.0122(17)
C14 0.0561(18) 0.075(2) 0.083(2) 0.0102(18) 0.0136(15) 0.0123(16)
C9 0.0538(18) 0.112(3) 0.0521(17) -0.0034(18) 0.0072(13) -0.0090(18)
C15 0.077(2) 0.080(2) 0.072(2) 0.0057(18) 0.0167(16) 0.0014(19)
C3 0.0596(18) 0.078(2) 0.073(2) 0.0038(18) 0.0154(15) -0.0122(17)
C4 0.0594(18) 0.086(2) 0.080(2) 0.018(2) 0.0266(16) 0.0048(18)
C10 0.0605(18) 0.081(2) 0.0535(17) -0.0130(16) 0.0156(13) -0.0097(17)
C6 0.081(2) 0.064(2) 0.102(2) -0.0145(19) 0.0403(19) -0.0050(17)
C2 0.0604(18) 0.069(2) 0.0683(19) -0.0049(16) 0.0226(14) -0.0024(16)
C5 0.088(2) 0.081(3) 0.107(3) -0.010(2) 0.053(2) 0.007(2)
C18 0.085(2) 0.082(2) 0.067(2) -0.0040(18) 0.0007(17) 0.033(2)
C17 0.057(2) 0.130(4) 0.087(3) -0.026(3) -0.0017(18) 0.025(2)
C16 0.067(2) 0.116(3) 0.074(2) -0.026(2) 0.0157(17) -0.004(2)
C23 0.094(2) 0.179(4) 0.066(2) -0.021(2) 0.0440(18) -0.057(3)
C24 0.095(3) 0.144(4) 0.067(2) -0.033(2) 0.0022(18) -0.029(3)

loop_
_atom_type_symbol
_atom_type_description
_atom_type_scat_dispersion_real
_atom_type_scat_dispersion_imag
_atom_type_scat_source
C C 0.0033 0.0016 'International Tables Vol C Tables 4.2.6.8 and 6.1.1.4'
H H 0.0000 0.0000 'International Tables Vol C Tables 4.2.6.8 and 6.1.1.4'
N N 0.0061 0.0033 'International Tables Vol C Tables 4.2.6.8 and 6.1.1.4'
O O 0.0106 0.0060 'International Tables Vol C Tables 4.2.6.8 and 6.1.1.4'
F F 0.0171 0.0103 'International Tables Vol C Tables 4.2.6.8 and 6.1.1.4'
S S 0.1246 0.1234 'International Tables Vol C Tables 4.2.6.8 and 6.1.1.4'

loop_
_geom_angle_atom_site_label_1
_geom_angle_atom_site_label_2
_geom_angle_atom_site_label_3
_geom_angle
C7 S1 C1 105.02(13)
C22 N1 O1 110.6(2)
C11 C21 C7 118.7(2)
C11 C21 C20 106.5(2)
C7 C21 C20 134.8(2)
C24 O1 N1 109.4(2)
C18 C13 C14 117.4(3)
C18 C13 C12 120.9(3)
C14 C13 C12 121.7(3)
C19 N2 C11 108.0(2)
C19 N2 C12 125.6(3)
C11 N2 C12 125.8(2)
N2 C11 C10 129.3(3)
N2 C11 C21 108.0(2)
C10 C11 C21 122.7(3)
C19 C20 C21 106.2(2)
C19 C20 C22 124.4(3)
C21 C20 C22 129.1(3)
N1 C22 C20 116.4(2)
N1 C22 C23 124.9(3)
C20 C22 C23 118.7(3)
C8 C7 C21 115.7(2)
C8 C7 S1 122.2(2)
C21 C7 S1 121.8(2)
C20 C19 N2 111.4(3)
C2 C1 C6 119.0(3)
C2 C1 S1 125.5(2)
C6 C1 S1 115.5(2)
F1 C8 C9 117.0(3)
F1 C8 C7 118.0(3)
C9 C8 C7 125.0(3)
N2 C12 C13 112.3(2)
C15 C14 C13 121.5(3)
C10 C9 C8 119.9(3)
C16 C15 C14 120.4(3)
C4 C3 C2 120.9(3)
C3 C4 C5 119.1(3)
C9 C10 C11 117.9(3)
C1 C6 C5 120.2(3)
C1 C2 C3 120.2(3)
C4 C5 C6 120.6(3)
C13 C18 C17 120.1(3)
C16 C17 C18 120.8(3)
C17 C16 C15 119.8(3)

loop_
_geom_bond_atom_site_label_1
_geom_bond_atom_site_label_2
_geom_bond_distance
S1 C7 1.756(3)
S1 C1 1.773(3)
N1 C22 1.270(3)
N1 O1 1.419(3)
F1 C8 1.360(3)
C21 C11 1.409(3)
C21 C7 1.414(4)
C21 C20 1.437(3)
O1 C24 1.404(4)
C13 C18 1.376(4)
C13 C14 1.378(4)
C13 C12 1.504(4)
N2 C19 1.364(3)
N2 C11 1.373(3)
N2 C12 1.459(3)
C11 C10 1.387(4)
C20 C19 1.351(4)
C20 C22 1.472(3)
C22 C23 1.501(4)
C7 C8 1.384(4)
C1 C2 1.366(4)
C1 C6 1.371(4)
C8 C9 1.366(4)
C14 C15 1.372(4)
C9 C10 1.359(4)
C15 C16 1.352(4)
C3 C4 1.359(4)
C3 C2 1.384(3)
C4 C5 1.360(5)
C6 C5 1.386(4)
C18 C17 1.399(5)
C17 C16 1.341(5)
